data_8100073
loop_
_publ_author_name
'Frey, Wolfgang'
'Henneb\"ohle, Marco'
'J\"ager, Volker'

_publ_section_title
;
Crystal structure of (3R,1S',2S')-3-[1-benzyloxy-2,3-isopropylidenedioxy-
propyl]-2-methyltetrahydro-1,2-oxazole, C~17~H~25~NO~4~
;
_journal_issue 2
_journal_name_full 'Zeitschrift f\"ur Kristallographie - New Crystal Structures'
_journal_page_first 191
_journal_page_last 192
_journal_volume 219
_journal_year 2004
_chemical_formula_sum 'C17 H25 N O4'
_chemical_formula_weight 307.38
_chemical_melting_point 324
_space_group_IT_number 4
_symmetry_cell_setting monoclinic
_symmetry_space_group_name_Hall 'P 2yb'
_symmetry_space_group_name_H-M 'P 1 21 1'
_cell_angle_alpha 90.00
_cell_angle_beta 102.241(19)
_cell_angle_gamma 90.00
_cell_formula_units_Z 2
_cell_length_a 8.547(3)
_cell_length_b 9.1757(19)
_cell_length_c 11.166(2)
_cell_measurement_temperature 293(2)
_cell_volume 855.8(4)
_diffrn_ambient_temperature 293(2)
_exptl_crystal_density_diffrn 1.193
_cod_depositor_comments
;
The following automatic conversions were performed:

'_chemical_melting_point' value '324K' was changed to '324' - the
value should be numeric and without a unit designator.

Automatic conversion script
Id: cif_fix_values 1646 2011-03-28 12:23:43Z adriana 
;
_cod_original_sg_symbol_H-M 'P 21'
_cod_database_code 8100073

loop_
_symmetry_equiv_pos_as_xyz
'x, y, z'
'-x, y+1/2, -z'

loop_
_atom_site_label
_atom_site_type_symbol
_atom_site_fract_x
_atom_site_fract_y
_atom_site_fract_z
_atom_site_U_iso_or_equiv
_atom_site_adp_type
_atom_site_occupancy
_atom_site_symmetry_multiplicity
_atom_site_Wyckoff_symbol
_atom_site_calc_flag
_atom_site_refinement_flags
_atom_site_disorder_assembly
_atom_site_disorder_group
N1 N 1.1851(4) 0.2177(4) 0.9371(3) 0.0691(8) Uani 1 2 a d . . .
O1 O 1.3140(4) 0.1982(4) 1.0441(2) 0.0994(10) Uani 1 2 a d . . .
C1 C 1.4380(6) 0.2902(7) 1.0307(5) 0.1083(17) Uani 1 2 a d . . .
H1A H 1.5043 0.2442 0.9809 0.130 Uiso 1 2 a calc R . .
H1B H 1.5046 0.3137 1.1100 0.130 Uiso 1 2 a calc R . .
O2 O 1.1683(4) 0.5896(3) 0.7134(3) 0.0932(10) Uani 1 2 a d . . .
C2 C 1.3625(5) 0.4228(5) 0.9704(4) 0.0827(12) Uani 1 2 a d . . .
H2A H 1.4326 0.4726 0.9259 0.099 Uiso 1 2 a calc R . .
H2B H 1.3324 0.4894 1.0291 0.099 Uiso 1 2 a calc R . .
O3 O 1.0009(4) 0.7858(3) 0.6786(3) 0.0942(10) Uani 1 2 a d . . .
C3 C 1.2158(4) 0.3608(4) 0.8836(3) 0.0619(9) Uani 1 2 a d . . .
H3 H 1.2417 0.3443 0.8033 0.074 Uiso 1 2 a calc R . .
O4 O 0.9381(3) 0.3870(3) 0.78685(19) 0.0645(7) Uani 1 2 a d . . .
C4 C 1.0675(5) 0.4569(4) 0.8675(3) 0.0629(9) Uani 1 2 a d . . .
H4 H 1.0393 0.4700 0.9474 0.075 Uiso 1 2 a calc R . .
C5 C 1.0974(5) 0.6062(4) 0.8165(3) 0.0700(10) Uani 1 2 a d . . .
H5 H 1.1721 0.6599 0.8799 0.084 Uiso 1 2 a calc R . .
C6 C 0.9542(5) 0.7012(5) 0.7699(4) 0.0806(11) Uani 1 2 a d . . .
H6A H 0.8606 0.6430 0.7360 0.097 Uiso 1 2 a calc R . .
H6B H 0.9307 0.7623 0.8348 0.097 Uiso 1 2 a calc R . .
C7 C 1.1076(4) 0.6993(4) 0.6261(3) 0.0660(9) Uani 1 2 a d . . .
C8 C 1.2441(6) 0.7926(6) 0.6093(5) 0.0975(14) Uani 1 2 a d . . .
H8A H 1.2056 0.8674 0.5503 0.146 Uiso 1 2 a calc R . .
H8B H 1.3217 0.7339 0.5808 0.146 Uiso 1 2 a calc R . .
H8C H 1.2929 0.8367 0.6862 0.146 Uiso 1 2 a calc R . .
C9 C 1.0233(8) 0.6313(9) 0.5082(7) 0.138(2) Uani 1 2 a d . . .
H9A H 0.9833 0.7064 0.4499 0.207 Uiso 1 2 a calc R . .
H9B H 0.9357 0.5731 0.5225 0.207 Uiso 1 2 a calc R . .
H9C H 1.0968 0.5707 0.4767 0.207 Uiso 1 2 a calc R . .
C10 C 1.1977(7) 0.0996(5) 0.8544(4) 0.0985(15) Uani 1 2 a d . . .
H10A H 1.1776 0.0088 0.8912 0.148 Uiso 1 2 a calc R . .
H10B H 1.3035 0.0983 0.8379 0.148 Uiso 1 2 a calc R . .
H10C H 1.1205 0.1130 0.7791 0.148 Uiso 1 2 a calc R . .
C11 C 0.8099(5) 0.3517(6) 0.8425(4) 0.0893(14) Uani 1 2 a d . . .
H11A H 0.7679 0.4397 0.8722 0.107 Uiso 1 2 a calc R . .
H11B H 0.8470 0.2877 0.9119 0.107 Uiso 1 2 a calc R . .
C12 C 0.6813(5) 0.2779(5) 0.7515(4) 0.0721(10) Uani 1 2 a d . . .
C13 C 0.6909(6) 0.1323(6) 0.7243(5) 0.0910(14) Uani 1 2 a d . . .
H13 H 0.7790 0.0786 0.7641 0.109 Uiso 1 2 a calc R . .
C14 C 0.5742(9) 0.0649(8) 0.6401(7) 0.124(2) Uani 1 2 a d . . .
H14 H 0.5827 -0.0336 0.6231 0.149 Uiso 1 2 a calc R . .
C15 C 0.4487(9) 0.1409(13) 0.5830(6) 0.129(3) Uani 1 2 a d . . .
H15 H 0.3710 0.0940 0.5249 0.155 Uiso 1 2 a calc R . .
C16 C 0.4286(7) 0.2830(11) 0.6052(6) 0.120(2) Uani 1 2 a d . . .
H16 H 0.3382 0.3334 0.5650 0.143 Uiso 1 2 a calc R . .
C17 C 0.5495(7) 0.3527(7) 0.6917(5) 0.0997(16) Uani 1 2 a d . . .
H17 H 0.5394 0.4512 0.7083 0.120 Uiso 1 2 a calc R . .

loop_
_atom_site_aniso_label
_atom_site_aniso_U_11
_atom_site_aniso_U_22
_atom_site_aniso_U_33
_atom_site_aniso_U_23
_atom_site_aniso_U_13
_atom_site_aniso_U_12
N1 0.089(2) 0.0607(17) 0.0603(15) 0.0049(15) 0.0208(15) -0.0056(17)
O1 0.115(2) 0.113(3) 0.0665(16) 0.026(2) 0.0098(15) -0.010(2)
C1 0.091(3) 0.103(4) 0.119(4) 0.020(4) -0.004(3) -0.008(3)
O2 0.113(2) 0.0727(18) 0.115(2) 0.0357(18) 0.0710(18) 0.0302(18)
C2 0.078(3) 0.082(3) 0.087(3) -0.006(2) 0.017(2) -0.010(2)
O3 0.119(2) 0.0659(16) 0.110(2) 0.0186(17) 0.0516(19) 0.0272(18)
C3 0.076(2) 0.061(2) 0.0544(17) 0.0019(17) 0.0258(16) -0.0061(18)
O4 0.0718(15) 0.0705(16) 0.0553(12) -0.0051(12) 0.0226(11) -0.0088(13)
C4 0.077(2) 0.060(2) 0.0566(18) -0.0048(16) 0.0243(17) -0.0065(18)
C5 0.080(2) 0.059(2) 0.076(2) -0.0024(19) 0.030(2) -0.002(2)
C6 0.099(3) 0.060(2) 0.095(3) 0.006(2) 0.050(2) 0.015(2)
C7 0.072(2) 0.0556(19) 0.075(2) 0.001(2) 0.0248(18) 0.0025(19)
C8 0.105(3) 0.071(3) 0.121(4) 0.021(3) 0.032(3) -0.012(3)
C9 0.107(4) 0.145(6) 0.146(4) -0.068(4) -0.006(3) -0.001(4)
C10 0.165(5) 0.055(2) 0.078(3) 0.004(2) 0.029(3) -0.001(3)
C11 0.095(3) 0.109(4) 0.075(2) -0.016(3) 0.044(2) -0.026(3)
C12 0.079(3) 0.079(3) 0.067(2) -0.003(2) 0.032(2) -0.019(2)
C13 0.102(3) 0.079(3) 0.100(3) -0.002(3) 0.039(3) -0.015(3)
C14 0.155(6) 0.104(5) 0.131(5) -0.033(4) 0.069(5) -0.060(5)
C15 0.106(5) 0.188(9) 0.097(4) 0.006(5) 0.030(4) -0.063(6)
C16 0.073(3) 0.178(7) 0.110(4) 0.046(5) 0.025(3) -0.007(5)
C17 0.102(4) 0.104(4) 0.108(4) 0.013(3) 0.056(3) -0.001(3)

loop_
_geom_bond_atom_site_label_1
_geom_bond_atom_site_label_2
_geom_bond_distance
_geom_bond_site_symmetry_2
_geom_bond_publ_flag
N1 C10 1.443(6) . ?
N1 O1 1.455(4) . ?
N1 C3 1.489(5) . ?
O1 C1 1.388(6) . ?
C1 C2 1.472(7) . ?
C1 H1A 0.9700 . ?
C1 H1B 0.9700 . ?
O2 C5 1.418(4) . ?
O2 C7 1.420(5) . ?
C2 C3 1.523(5) . ?
C2 H2A 0.9700 . ?
C2 H2B 0.9700 . ?
O3 C6 1.405(5) . ?
O3 C7 1.425(5) . ?
C3 C4 1.523(5) . ?
C3 H3 0.9800 . ?
O4 C11 1.408(4) . ?
O4 C4 1.423(4) . ?
C4 C5 1.525(5) . ?
C4 H4 0.9800 . ?
C5 C6 1.503(6) . ?
C5 H5 0.9800 . ?
C6 H6A 0.9700 . ?
C6 H6B 0.9700 . ?
C7 C8 1.490(6) . ?
C7 C9 1.496(7) . ?
C8 H8A 0.9600 . ?
C8 H8B 0.9600 . ?
C8 H8C 0.9600 . ?
C9 H9A 0.9600 . ?
C9 H9B 0.9600 . ?
C9 H9C 0.9600 . ?
C10 H10A 0.9600 . ?
C10 H10B 0.9600 . ?
C10 H10C 0.9600 . ?
C11 C12 1.491(6) . ?
C11 H11A 0.9700 . ?
C11 H11B 0.9700 . ?
C12 C17 1.367(7) . ?
C12 C13 1.377(7) . ?
C13 C14 1.365(8) . ?
C13 H13 0.9300 . ?
C14 C15 1.324(10) . ?
C14 H14 0.9300 . ?
C15 C16 1.345(11) . ?
C15 H15 0.9300 . ?
C16 C17 1.409(9) . ?
C16 H16 0.9300 . ?
C17 H17 0.9300 . ?

loop_
_cod_related_entry_id
_cod_related_entry_database
_cod_related_entry_code
1 ChemSpider 21183752
